data_7713260
loop_
_publ_author_name
'Tansky, Maxym'
'Comito, Robert J.'

_publ_section_title
;
 Bimetallic polymerization of lactide with binaphthol-derived
 bis-heteroscorpionate dizinc and dimagnesium complexes.
;
_journal_issue 25
_journal_name_full 'Dalton transactions (Cambridge, England : 2003)'
_journal_page_first 8784
_journal_page_last 8791
_journal_paper_doi 10.1039/d3dt00592e
_journal_volume 52
_journal_year 2023
_chemical_absolute_configuration rm
_chemical_formula_sum 'C50 H58 Cl8 N8 O2 Zn2'
_chemical_formula_weight 1217.38
_chemical_properties_physical Air-sensitive,Moisture-sensitive,Oxygen-sensitive
_space_group_crystal_system orthorhombic
_space_group_IT_number 19
_space_group_name_Hall 'P 2ac 2ab'
_space_group_name_H-M_alt 'P 21 21 21'
_atom_sites_solution_hydrogens geom
_audit_creation_method SHELXL-2018/3
_audit_update_record
;
2022-11-11 deposited with the CCDC.	2023-06-06 downloaded from the CCDC.
;
_cell_angle_alpha 90
_cell_angle_beta 90
_cell_angle_gamma 90
_cell_formula_units_Z 4
_cell_length_a 11.8551(4)
_cell_length_b 11.8538(4)
_cell_length_c 38.9071(11)
_cell_measurement_reflns_used 9864
_cell_measurement_temperature 123(2)
_cell_measurement_theta_max 65.78
_cell_measurement_theta_min 3.90
_cell_volume 5467.5(3)
_computing_cell_refinement 'Bruker SAINT'
_computing_data_collection 'Bruker APEX4'
_computing_data_reduction 'Bruker SAINT'
_computing_structure_refinement 'SHELXL-2018/3 (Sheldrick, 2018)'
_computing_structure_solution 'SHELXT-2018 (Sheldrick, 2018)'
_diffrn_ambient_temperature 123(2)
_diffrn_measured_fraction_theta_full 0.997
_diffrn_measured_fraction_theta_max 0.997
_diffrn_measurement_device_type 'Bruker APEX-II CCD'
_diffrn_measurement_method 'narrow frame omega scans'
_diffrn_radiation_type CuK\a
_diffrn_radiation_wavelength 1.54178
_diffrn_reflns_av_R_equivalents 0.0431
_diffrn_reflns_av_unetI/netI 0.0339
_diffrn_reflns_Laue_measured_fraction_full 0.997
_diffrn_reflns_Laue_measured_fraction_max 0.997
_diffrn_reflns_limit_h_max 14
_diffrn_reflns_limit_h_min -13
_diffrn_reflns_limit_k_max 14
_diffrn_reflns_limit_k_min -13
_diffrn_reflns_limit_l_max 45
_diffrn_reflns_limit_l_min -45
_diffrn_reflns_number 55221
_diffrn_reflns_point_group_measured_fraction_full 0.997
_diffrn_reflns_point_group_measured_fraction_max 0.997
_diffrn_reflns_theta_full 66.110
_diffrn_reflns_theta_max 66.110
_diffrn_reflns_theta_min 1.135
_exptl_absorpt_coefficient_mu 5.050
_exptl_absorpt_correction_T_max 0.7527
_exptl_absorpt_correction_T_min 0.4667
_exptl_absorpt_correction_type empirical
_exptl_absorpt_process_details SADABS
_exptl_crystal_colour colourless
_exptl_crystal_density_diffrn 1.479
_exptl_crystal_description plate
_exptl_crystal_F_000 2504
_exptl_crystal_size_max 0.28
_exptl_crystal_size_mid 0.24
_exptl_crystal_size_min 0.04
_refine_diff_density_max 0.618
_refine_diff_density_min -0.411
_refine_diff_density_rms 0.068
_refine_ls_abs_structure_details
;
 Twinning involves inversion, so Flack parameter cannot be determined
;
_refine_ls_extinction_method none
_refine_ls_goodness_of_fit_ref 1.076
_refine_ls_hydrogen_treatment constr
_refine_ls_matrix_type full
_refine_ls_number_parameters 671
_refine_ls_number_reflns 9444
_refine_ls_number_restraints 624
_refine_ls_restrained_S_all 1.055
_refine_ls_R_factor_all 0.0401
_refine_ls_R_factor_gt 0.0400
_refine_ls_shift/su_max 0.001
_refine_ls_shift/su_mean 0.000
_refine_ls_structure_factor_coef Fsqd
_refine_ls_weighting_details 'w=1/[\s^2^(Fo^2^)+(0.0758P)^2^+2.3434P] where P=(Fo^2^+2Fc^2^)/3'
_refine_ls_weighting_scheme calc
_refine_ls_wR_factor_gt 0.1118
_refine_ls_wR_factor_ref 0.1119
_reflns_Friedel_coverage 0.787
_reflns_Friedel_fraction_full 0.998
_reflns_Friedel_fraction_max 0.998
_reflns_number_gt 9395
_reflns_number_total 9444
_reflns_threshold_expression 'I > 2\s(I)'
_cod_data_source_file d3dt00592e2.cif
_cod_data_source_block MT7-058_XW383
_cod_database_code 7713260
_shelx_shelxl_version_number 2018/3
_shelx_space_group_comment
;
The symmetry employed for this shelxl refinement is uniquely defined
by the following loop, which should always be used as a source of
symmetry information in preference to the above space-group names.
They are only intended as comments.
;
_shelx_estimated_absorpt_t_max 0.824
_shelx_estimated_absorpt_t_min 0.332

loop_
_space_group_symop_operation_xyz
'x, y, z'
'-x+1/2, -y, z+1/2'
'-x, y+1/2, -z+1/2'
'x+1/2, -y+1/2, -z'

loop_
_atom_site_label
_atom_site_type_symbol
_atom_site_fract_x
_atom_site_fract_y
_atom_site_fract_z
_atom_site_U_iso_or_equiv
_atom_site_adp_type
_atom_site_occupancy
_atom_site_site_symmetry_order
_atom_site_calc_flag
_atom_site_refinement_flags_posn
_atom_site_refinement_flags_adp
_atom_site_refinement_flags_occupancy
_atom_site_disorder_assembly
_atom_site_disorder_group
Zn1_1 Zn 0.26010(7) 0.84997(9) 0.68697(2) 0.0446(2) Uani 1 1 d . . . . .
Zn2_1 Zn 0.63400(9) 0.50418(9) 0.55920(2) 0.0482(3) Uani 1 1 d . . . . .
O1_1 O 0.3262(4) 0.7536(4) 0.65281(11) 0.0403(11) Uani 1 1 d . . . . .
O2_1 O 0.5330(4) 0.5606(4) 0.59453(11) 0.0365(9) Uani 1 1 d . . . . .
N1_1 N 0.0940(5) 0.8506(6) 0.66513(18) 0.0491(14) Uani 1 1 d . . . . .
N2_1 N 0.0829(5) 0.9009(5) 0.63361(17) 0.0433(13) Uani 1 1 d . . . . .
N3_1 N 0.2935(5) 0.9910(6) 0.65656(15) 0.0464(14) Uani 1 1 d . . . . .
N4_1 N 0.2582(5) 0.9904(6) 0.62300(14) 0.0427(12) Uani 1 1 d . . . . .
N5_1 N 0.7681(5) 0.4826(6) 0.62410(19) 0.0516(14) Uani 1 1 d . . . . .
N6_1 N 0.7730(5) 0.5274(6) 0.5916(2) 0.0554(16) Uani 1 1 d . . . . .
N7_1 N 0.6262(5) 0.3365(5) 0.57593(13) 0.0406(12) Uani 1 1 d . . . . .
N8_1 N 0.6697(4) 0.3137(5) 0.60726(13) 0.0331(10) Uani 1 1 d . . . . .
C1_1 C -0.0078(6) 0.8412(8) 0.6773(3) 0.060(2) Uani 1 1 d . . . . .
C2_1 C -0.0863(7) 0.8861(8) 0.6543(3) 0.063(2) Uani 1 1 d . . . . .
H2_1 H -0.165665 0.890350 0.657385 0.076 Uiso 1 1 calc R U . . .
C3_1 C -0.0262(6) 0.9229(7) 0.6265(2) 0.0534(18) Uani 1 1 d . . . . .
C4_1 C 0.2952(7) 1.0850(7) 0.6056(2) 0.0528(17) Uani 1 1 d . . . . .
C5_1 C 0.3594(7) 1.1449(9) 0.6295(2) 0.0611(19) Uani 1 1 d . . . . .
H5_1 H 0.397894 1.214066 0.625691 0.073 Uiso 1 1 calc R U . . .
C6_1 C 0.3563(7) 1.0844(7) 0.6599(2) 0.0555(19) Uani 1 1 d . . . . .
C7_1 C -0.0277(11) 0.7929(11) 0.7125(4) 0.091(4) Uani 1 1 d . . . . .
H7A_1 H -0.101624 0.756023 0.713178 0.137 Uiso 1 1 calc R U . . .
H7B_1 H -0.025578 0.853705 0.729587 0.137 Uiso 1 1 calc R U . . .
H7C_1 H 0.031236 0.737525 0.717786 0.137 Uiso 1 1 calc R U . . .
C8_1 C -0.0651(7) 0.9780(8) 0.5947(3) 0.065(2) Uani 1 1 d . . . . .
H8A_1 H -0.035035 0.937387 0.574754 0.098 Uiso 1 1 calc R U . . .
H8B_1 H -0.038294 1.056239 0.594238 0.098 Uiso 1 1 calc R U . . .
H8C_1 H -0.147681 0.977137 0.593913 0.098 Uiso 1 1 calc R U . . .
C9_1 C 0.1784(6) 0.9072(6) 0.61013(19) 0.0411(14) Uani 1 1 d . . . . .
H9_1 H 0.147483 0.939946 0.588393 0.049 Uiso 1 1 calc R U . . .
C10_1 C 0.2225(5) 0.7924(6) 0.60040(15) 0.0324(12) Uani 1 1 d . . . . .
C11_1 C 0.2870(5) 0.7187(6) 0.62257(15) 0.0341(13) Uani 1 1 d . . . . .
C12_1 C 0.3134(5) 0.6102(6) 0.61155(14) 0.0307(12) Uani 1 1 d . . . . .
C13_1 C 0.2818(5) 0.5735(6) 0.57726(14) 0.0296(12) Uani 1 1 d . . . . .
C14_1 C 0.2234(5) 0.6468(6) 0.55581(15) 0.0340(12) Uani 1 1 d . . . . .
C15_1 C 0.1956(5) 0.7549(6) 0.56746(15) 0.0334(13) Uani 1 1 d . . . . .
H15_1 H 0.156845 0.804543 0.552359 0.040 Uiso 1 1 calc R U . . .
C16_1 C 0.2866(9) 0.8378(12) 0.7378(2) 0.082(3) Uani 1 1 d . . . . .
H16A_1 H 0.339915 0.897879 0.744771 0.098 Uiso 1 1 calc R U . . .
H16B_1 H 0.214331 0.852131 0.749824 0.098 Uiso 1 1 calc R U . . .
C17_1 C 0.3310(14) 0.7297(14) 0.7495(2) 0.107(5) Uani 1 1 d . . . . .
H17A_1 H 0.273478 0.671152 0.746498 0.161 Uiso 1 1 calc R U . . .
H17B_1 H 0.351367 0.735054 0.773876 0.161 Uiso 1 1 calc R U . . .
H17C_1 H 0.398057 0.710185 0.736034 0.161 Uiso 1 1 calc R U . . .
C18_1 C 0.2646(11) 1.1100(7) 0.5694(3) 0.069(2) Uani 1 1 d . . . . .
H18A_1 H 0.297033 1.052272 0.554276 0.104 Uiso 1 1 calc R U . . .
H18B_1 H 0.294377 1.184222 0.562940 0.104 Uiso 1 1 calc R U . . .
H18C_1 H 0.182350 1.110060 0.566956 0.104 Uiso 1 1 calc R U . . .
C19_1 C 0.4101(8) 1.1109(10) 0.6931(2) 0.069(3) Uani 1 1 d . . . . .
H19A_1 H 0.486669 1.139174 0.689109 0.104 Uiso 1 1 calc R U . . .
H19B_1 H 0.413678 1.042481 0.707257 0.104 Uiso 1 1 calc R U . . .
H19C_1 H 0.365859 1.168539 0.705132 0.104 Uiso 1 1 calc R U . . .
C20_1 C 0.3844(5) 0.5383(6) 0.63391(14) 0.0320(12) Uani 1 1 d . . . . .
C21_1 C 0.3444(5) 0.4997(7) 0.66587(15) 0.0383(13) Uani 1 1 d . . . . .
C22_1 C 0.4196(6) 0.4391(7) 0.68853(15) 0.0411(15) Uani 1 1 d . . . . .
C23_1 C 0.5286(6) 0.4134(7) 0.67598(15) 0.0392(15) Uani 1 1 d . . . . .
H23_1 H 0.578650 0.372046 0.690298 0.047 Uiso 1 1 calc R U . . .
C24_1 C 0.5647(5) 0.4453(6) 0.64439(15) 0.0360(13) Uani 1 1 d . . . . .
C25_1 C 0.4957(5) 0.5164(6) 0.62284(14) 0.0316(12) Uani 1 1 d . . . . .
C26_1 C 0.3069(6) 0.4639(6) 0.56507(16) 0.0365(13) Uani 1 1 d . . . . .
H26_1 H 0.343640 0.411340 0.579707 0.044 Uiso 1 1 calc R U . . .
C27_1 C 0.2784(6) 0.4331(6) 0.53232(16) 0.0381(14) Uani 1 1 d . . . . .
H27_1 H 0.297811 0.360259 0.524060 0.046 Uiso 1 1 calc R U . . .
C28_1 C 0.2212(7) 0.5079(6) 0.51109(15) 0.0426(15) Uani 1 1 d . . . . .
H28_1 H 0.201315 0.484632 0.488520 0.051 Uiso 1 1 calc R U . . .
C29_1 C 0.1928(6) 0.6133(6) 0.52166(15) 0.0365(13) Uani 1 1 d . . . . .
H29_1 H 0.153661 0.663533 0.506827 0.044 Uiso 1 1 calc R U . . .
C30_1 C 0.2316(6) 0.5179(8) 0.67789(16) 0.0513(19) Uani 1 1 d . . . . .
H30_1 H 0.178212 0.553544 0.663259 0.062 Uiso 1 1 calc R U . . .
C31_1 C 0.2001(8) 0.4853(12) 0.70967(19) 0.072(3) Uani 1 1 d . . . . .
H31_1 H 0.125680 0.501453 0.717296 0.087 Uiso 1 1 calc R U . . .
C32_1 C 0.2742(8) 0.4281(11) 0.73184(18) 0.074(3) Uani 1 1 d . . . . .
H32_1 H 0.250006 0.406348 0.754148 0.089 Uiso 1 1 calc R U . . .
C33_1 C 0.3792(7) 0.4045(9) 0.72134(17) 0.058(2) Uani 1 1 d . . . . .
H33_1 H 0.427971 0.363646 0.736170 0.070 Uiso 1 1 calc R U . . .
C34_1 C 0.6813(5) 0.3997(6) 0.63380(17) 0.0374(13) Uani 1 1 d . . . . .
H34_1 H 0.711436 0.359675 0.654479 0.045 Uiso 1 1 calc R U . . .
C35_1 C 0.8544(7) 0.5183(10) 0.6438(3) 0.074(2) Uani 1 1 d . . . . .
C36_1 C 0.9179(9) 0.5886(11) 0.6249(4) 0.089(3) Uani 1 1 d . . . . .
H36_1 H 0.984771 0.626467 0.631796 0.107 Uiso 1 1 calc R U . . .
C37_1 C 0.8639(8) 0.5942(8) 0.5925(4) 0.075(2) Uani 1 1 d . . . . .
C38_1 C 0.6078(6) 0.2397(7) 0.56104(18) 0.0446(15) Uani 1 1 d . . . . .
C39_1 C 0.6374(7) 0.1512(6) 0.58199(18) 0.0453(14) Uani 1 1 d . . . . .
H39_1 H 0.632681 0.072845 0.577074 0.054 Uiso 1 1 calc R U . . .
C40_1 C 0.6758(6) 0.2018(6) 0.61185(18) 0.0415(15) Uani 1 1 d . . . . .
C41_1 C 0.8761(9) 0.4822(16) 0.6787(3) 0.117(5) Uani 1 1 d . . . . .
H41A_1 H 0.918158 0.411028 0.678388 0.176 Uiso 1 1 calc R U . . .
H41B_1 H 0.804369 0.471304 0.690736 0.176 Uiso 1 1 calc R U . . .
H41C_1 H 0.920622 0.539924 0.690600 0.176 Uiso 1 1 calc R U . . .
C42_1 C 0.8957(9) 0.6567(11) 0.5596(4) 0.110(5) Uani 1 1 d . . . . .
H42A_1 H 0.842622 0.636587 0.541298 0.165 Uiso 1 1 calc R U . . .
H42B_1 H 0.972303 0.635359 0.552715 0.165 Uiso 1 1 calc R U . . .
H42C_1 H 0.892615 0.738211 0.563685 0.165 Uiso 1 1 calc R U . . .
C43_1 C 0.6237(12) 0.5555(10) 0.5103(2) 0.085(4) Uani 1 1 d . . . . .
H43A_1 H 0.679042 0.616676 0.506405 0.101 Uiso 1 1 calc R U . . .
H43B_1 H 0.643499 0.491955 0.494949 0.101 Uiso 1 1 calc R U . . .
C44_1 C 0.5129(10) 0.5956(17) 0.5017(3) 0.109(6) Uani 1 1 d . . . . .
H44A_1 H 0.457118 0.537394 0.507288 0.163 Uiso 1 1 calc R U . . .
H44B_1 H 0.509569 0.612583 0.477094 0.163 Uiso 1 1 calc R U . . .
H44C_1 H 0.496568 0.664058 0.514912 0.163 Uiso 1 1 calc R U . . .
C45_1 C 0.5635(10) 0.2372(9) 0.5244(2) 0.070(3) Uani 1 1 d . . . . .
H45A_1 H 0.625633 0.251603 0.508337 0.105 Uiso 1 1 calc R U . . .
H45B_1 H 0.505536 0.295465 0.521534 0.105 Uiso 1 1 calc R U . . .
H45C_1 H 0.530680 0.162981 0.519551 0.105 Uiso 1 1 calc R U . . .
C46_1 C 0.7169(10) 0.1475(8) 0.6442(2) 0.067(3) Uani 1 1 d . . . . .
H46A_1 H 0.726296 0.066325 0.640444 0.101 Uiso 1 1 calc R U . . .
H46B_1 H 0.661797 0.159966 0.662618 0.101 Uiso 1 1 calc R U . . .
H46C_1 H 0.789426 0.180711 0.650804 0.101 Uiso 1 1 calc R U . . .
Cl1_3 Cl 0.66202(18) 0.82612(19) 0.58523(8) 0.0715(7) Uani 1 1 d . . . . .
Cl2_3 Cl 0.4650(2) 0.8913(2) 0.54592(6) 0.0734(6) Uani 1 1 d . . . . .
C1_3 C 0.5145(7) 0.8207(6) 0.5835(2) 0.0516(19) Uani 1 1 d . . . . .
H1A_3 H 0.482488 0.857159 0.604237 0.062 Uiso 1 1 calc R U . . .
H1B_3 H 0.489347 0.741102 0.583167 0.062 Uiso 1 1 calc R U . . .
Cl1_4 Cl 0.6477(2) 0.6684(2) 0.71106(6) 0.0732(6) Uani 1 1 d . . . . .
Cl2_4 Cl 0.58326(19) 0.8758(2) 0.67739(6) 0.0630(5) Uani 1 1 d . . . . .
C1_4 C 0.5822(7) 0.7281(8) 0.6745(2) 0.055(2) Uani 1 1 d . . . . .
H1A_4 H 0.622746 0.704090 0.653533 0.066 Uiso 1 1 calc R U . . .
H1B_4 H 0.503432 0.700914 0.672908 0.066 Uiso 1 1 calc R U . . .
Cl1_5 Cl 0.0531(5) 0.2964(4) 0.61551(10) 0.1244(15) Uani 1 1 d D U . . .
Cl2_5 Cl -0.0847(3) 0.2723(4) 0.55507(10) 0.1093(12) Uani 1 1 d D U . . .
C1_5 C 0.0213(9) 0.3449(8) 0.5754(2) 0.081(3) Uani 1 1 d D U . . .
H1A_5 H 0.090044 0.341036 0.560989 0.097 Uiso 1 1 calc R U . . .
H1B_5 H -0.000915 0.425192 0.577133 0.097 Uiso 1 1 calc R U . . .
Cl1_6 Cl -0.0433(5) 0.2066(6) 0.70463(14) 0.0900(19) Uani 0.5 1 d D U P A 1
Cl2_6 Cl 0.1395(4) 0.0723(4) 0.73224(10) 0.0652(11) Uani 0.5 1 d D U P A 1
C1_6 C 0.0901(10) 0.1504(12) 0.6974(3) 0.047(4) Uani 0.5 1 d D U P A 1
H1A_6 H 0.143608 0.212555 0.692625 0.057 Uiso 0.5 1 calc R U P A 1
H1B_6 H 0.087485 0.101235 0.676850 0.057 Uiso 0.5 1 calc R U P A 1
Cl1_7 Cl 0.1191(6) 0.2366(6) 0.69820(18) 0.0930(18) Uani 0.5 1 d D U P B 2
Cl2_7 Cl -0.0763(6) 0.1048(6) 0.71598(15) 0.0889(17) Uani 0.5 1 d D U P B 2
C1_7 C 0.0567(14) 0.1036(12) 0.6957(6) 0.075(6) Uani 0.5 1 d D U P B 2
H1A_7 H 0.105949 0.047293 0.707035 0.090 Uiso 0.5 1 calc R U P B 2
H1B_7 H 0.047778 0.081689 0.671348 0.090 Uiso 0.5 1 calc R U P B 2

loop_
_atom_site_aniso_label
_atom_site_aniso_U_11
_atom_site_aniso_U_22
_atom_site_aniso_U_33
_atom_site_aniso_U_23
_atom_site_aniso_U_13
_atom_site_aniso_U_12
Zn1_1 0.0364(5) 0.0584(6) 0.0389(4) -0.0206(4) -0.0004(4) 0.0023(4)
Zn2_1 0.0542(6) 0.0476(6) 0.0427(4) 0.0130(4) 0.0179(4) 0.0157(4)
O1_1 0.029(2) 0.060(3) 0.032(2) -0.019(2) -0.0088(17) 0.012(2)
O2_1 0.033(2) 0.038(2) 0.038(2) 0.0008(18) 0.0044(18) 0.0035(18)
N1_1 0.031(3) 0.046(3) 0.070(4) -0.012(3) 0.004(2) 0.009(3)
N2_1 0.029(2) 0.043(3) 0.057(3) -0.014(3) -0.002(2) 0.000(2)
N3_1 0.034(3) 0.063(4) 0.042(3) -0.025(3) -0.003(2) -0.004(3)
N4_1 0.037(3) 0.049(3) 0.042(3) -0.018(2) 0.003(2) -0.002(3)
N5_1 0.024(2) 0.054(4) 0.077(4) -0.010(3) -0.001(3) 0.006(2)
N6_1 0.037(3) 0.038(3) 0.091(4) 0.008(3) 0.020(3) 0.002(3)
N7_1 0.051(3) 0.041(3) 0.030(2) -0.001(2) 0.003(2) 0.010(3)
N8_1 0.027(2) 0.039(3) 0.034(2) 0.001(2) 0.0023(19) 0.006(2)
C1_1 0.031(3) 0.047(4) 0.101(6) 0.008(4) 0.008(3) 0.001(3)
C2_1 0.025(3) 0.051(5) 0.114(7) -0.001(5) 0.004(4) 0.005(3)
C3_1 0.022(3) 0.047(4) 0.090(5) -0.019(4) -0.010(3) 0.007(3)
C4_1 0.050(4) 0.040(4) 0.068(4) -0.012(3) 0.011(3) 0.003(3)
C5_1 0.047(4) 0.063(5) 0.073(4) -0.023(4) 0.019(4) -0.011(4)
C6_1 0.038(4) 0.053(4) 0.075(4) -0.034(4) 0.006(3) -0.008(3)
C7_1 0.071(6) 0.077(7) 0.127(9) 0.032(7) 0.030(6) -0.006(6)
C8_1 0.042(4) 0.059(5) 0.095(6) -0.011(4) -0.013(4) 0.018(4)
C9_1 0.033(3) 0.040(3) 0.051(3) -0.013(3) -0.001(3) 0.008(3)
C10_1 0.027(3) 0.041(3) 0.030(3) -0.007(2) -0.006(2) 0.005(2)
C11_1 0.026(3) 0.054(4) 0.022(2) -0.009(2) -0.006(2) 0.006(3)
C12_1 0.033(3) 0.040(3) 0.019(2) -0.004(2) -0.004(2) 0.005(3)
C13_1 0.033(3) 0.038(3) 0.018(2) -0.001(2) -0.005(2) -0.001(2)
C14_1 0.036(3) 0.038(3) 0.029(3) -0.001(2) -0.012(2) -0.003(3)
C15_1 0.034(3) 0.039(3) 0.027(3) -0.002(2) -0.012(2) 0.004(2)
C16_1 0.071(6) 0.132(9) 0.044(4) -0.048(5) 0.015(4) -0.027(6)
C17_1 0.136(11) 0.146(10) 0.039(4) 0.022(6) -0.041(6) -0.069(8)
C18_1 0.087(7) 0.041(4) 0.080(5) -0.004(4) 0.001(5) -0.003(4)
C19_1 0.051(5) 0.089(7) 0.068(5) -0.034(5) 0.005(4) -0.023(5)
C20_1 0.028(3) 0.046(3) 0.023(2) -0.002(2) -0.007(2) 0.009(2)
C21_1 0.031(3) 0.059(4) 0.025(2) -0.002(3) -0.006(2) 0.007(3)
C22_1 0.038(3) 0.065(4) 0.020(2) 0.009(3) -0.003(2) 0.017(3)
C23_1 0.031(3) 0.060(4) 0.026(3) -0.006(3) -0.005(2) 0.015(3)
C24_1 0.028(3) 0.048(4) 0.032(3) -0.007(3) -0.005(2) 0.011(3)
C25_1 0.032(3) 0.040(3) 0.024(2) -0.005(2) -0.001(2) 0.003(2)
C26_1 0.046(3) 0.033(3) 0.030(3) -0.005(2) -0.011(3) -0.004(3)
C27_1 0.047(4) 0.033(3) 0.034(3) -0.004(2) -0.003(3) 0.000(3)
C28_1 0.062(4) 0.039(3) 0.026(2) -0.005(3) -0.011(3) -0.005(3)
C29_1 0.044(3) 0.043(3) 0.022(3) -0.002(2) -0.009(2) 0.001(3)
C30_1 0.035(3) 0.089(6) 0.029(3) 0.006(3) -0.002(3) 0.018(4)
C31_1 0.048(4) 0.136(10) 0.032(3) 0.010(5) 0.011(3) 0.015(5)
C32_1 0.056(5) 0.144(10) 0.023(3) 0.010(4) 0.011(3) 0.024(5)
C33_1 0.052(4) 0.102(7) 0.020(3) 0.010(3) -0.004(3) 0.017(4)
C34_1 0.032(3) 0.040(3) 0.040(3) 0.004(3) -0.006(2) 0.006(3)
C35_1 0.027(3) 0.092(7) 0.104(5) -0.046(5) 0.009(4) 0.001(4)
C36_1 0.041(4) 0.088(7) 0.138(8) -0.055(6) 0.017(5) -0.010(5)
C37_1 0.034(4) 0.050(4) 0.141(7) -0.008(5) 0.026(5) 0.000(3)
C38_1 0.048(4) 0.044(4) 0.042(3) -0.014(3) 0.011(3) 0.012(3)
C39_1 0.048(4) 0.038(3) 0.050(3) 0.000(3) 0.011(3) 0.004(3)
C40_1 0.045(4) 0.038(3) 0.042(3) 0.010(3) 0.020(3) 0.013(3)
C41_1 0.044(5) 0.230(17) 0.077(5) -0.083(7) -0.020(4) -0.003(7)
C42_1 0.057(6) 0.066(6) 0.206(13) 0.035(8) 0.071(8) 0.001(5)
C43_1 0.120(8) 0.084(7) 0.049(4) 0.034(5) 0.032(5) 0.038(7)
C44_1 0.066(6) 0.208(17) 0.052(5) 0.051(8) 0.004(5) -0.033(8)
C45_1 0.094(7) 0.077(6) 0.039(4) -0.028(4) -0.006(4) 0.027(6)
C46_1 0.107(7) 0.052(5) 0.043(4) 0.025(4) 0.023(4) 0.023(5)
Cl1_3 0.0493(11) 0.0519(12) 0.1132(18) 0.0204(12) 0.0255(11) 0.0115(9)
Cl2_3 0.0731(14) 0.0868(17) 0.0603(11) 0.0261(11) 0.0165(10) 0.0069(12)
C1_3 0.066(5) 0.034(4) 0.055(4) 0.008(3) 0.025(4) 0.004(3)
Cl1_4 0.0726(13) 0.0774(15) 0.0695(12) 0.0095(11) -0.0299(11) -0.0046(12)
Cl2_4 0.0571(11) 0.0598(13) 0.0722(13) -0.0025(10) -0.0110(10) -0.0031(10)
C1_4 0.038(4) 0.073(6) 0.053(4) -0.007(4) -0.007(3) -0.002(4)
Cl1_5 0.174(4) 0.103(3) 0.097(2) -0.0033(19) -0.013(2) 0.033(3)
Cl2_5 0.0853(19) 0.146(3) 0.097(2) 0.009(2) 0.0147(17) -0.011(2)
C1_5 0.085(7) 0.059(6) 0.098(7) -0.020(6) -0.017(6) 0.034(5)
Cl1_6 0.072(3) 0.124(5) 0.073(3) 0.001(3) -0.017(2) 0.039(3)
Cl2_6 0.078(3) 0.073(3) 0.0445(17) -0.0067(17) -0.0038(18) 0.030(2)
C1_6 0.085(11) 0.015(8) 0.042(7) -0.006(6) 0.001(7) -0.023(7)
Cl1_7 0.091(4) 0.088(5) 0.100(4) -0.014(3) 0.028(3) 0.007(3)
Cl2_7 0.089(4) 0.101(4) 0.077(3) -0.027(3) 0.022(3) -0.008(3)
C1_7 0.086(14) 0.035(11) 0.104(15) -0.020(10) 0.034(11) -0.029(10)

loop_
_atom_type_symbol
_atom_type_description
_atom_type_scat_dispersion_real
_atom_type_scat_dispersion_imag
_atom_type_scat_source
C C 0.0181 0.0091 'International Tables Vol C Tables 4.2.6.8 and 6.1.1.4'
Cl Cl 0.3639 0.7018 'International Tables Vol C Tables 4.2.6.8 and 6.1.1.4'
N N 0.0311 0.0180 'International Tables Vol C Tables 4.2.6.8 and 6.1.1.4'
O O 0.0492 0.0322 'International Tables Vol C Tables 4.2.6.8 and 6.1.1.4'
Zn Zn -1.5491 0.6778 'International Tables Vol C Tables 4.2.6.8 and 6.1.1.4'
H H 0.0000 0.0000 'International Tables Vol C Tables 4.2.6.8 and 6.1.1.4'

loop_
_geom_angle_atom_site_label_1
_geom_angle_atom_site_label_2
_geom_angle_atom_site_label_3
_geom_angle
_geom_angle_site_symmetry_1
_geom_angle_site_symmetry_3
_geom_angle_publ_flag
O1_1 Zn1_1 N1_1 95.9(2) . . ?
O1_1 Zn1_1 N3_1 90.4(2) . . ?
O1_1 Zn1_1 C16_1 125.1(4) . . ?
N3_1 Zn1_1 N1_1 87.0(3) . . ?
C16_1 Zn1_1 N1_1 122.3(4) . . ?
C16_1 Zn1_1 N3_1 125.9(4) . . ?
O2_1 Zn2_1 N6_1 90.8(2) . . ?
O2_1 Zn2_1 N7_1 94.6(2) . . ?
O2_1 Zn2_1 C43_1 122.0(3) . . ?
N6_1 Zn2_1 N7_1 88.4(2) . . ?
C43_1 Zn2_1 N6_1 125.5(5) . . ?
C43_1 Zn2_1 N7_1 125.6(4) . . ?
C11_1 O1_1 Zn1_1 130.9(4) . . ?
C25_1 O2_1 Zn2_1 132.3(4) . . ?
N2_1 N1_1 Zn1_1 116.4(5) . . ?
C1_1 N1_1 Zn1_1 135.0(7) . . ?
C1_1 N1_1 N2_1 105.9(7) . . ?
N1_1 N2_1 C9_1 120.6(6) . . ?
C3_1 N2_1 N1_1 111.1(7) . . ?
C3_1 N2_1 C9_1 127.4(7) . . ?
N4_1 N3_1 Zn1_1 118.6(5) . . ?
C6_1 N3_1 Zn1_1 135.4(6) . . ?
C6_1 N3_1 N4_1 105.5(8) . . ?
N3_1 N4_1 C4_1 111.5(6) . . ?
N3_1 N4_1 C9_1 121.9(6) . . ?
C4_1 N4_1 C9_1 126.0(6) . . ?
N6_1 N5_1 C34_1 121.6(6) . . ?
C35_1 N5_1 N6_1 111.7(8) . . ?
C35_1 N5_1 C34_1 126.5(8) . . ?
N5_1 N6_1 Zn2_1 118.0(5) . . ?
C37_1 N6_1 Zn2_1 136.8(9) . . ?
C37_1 N6_1 N5_1 103.8(10) . . ?
N8_1 N7_1 Zn2_1 117.0(4) . . ?
C38_1 N7_1 Zn2_1 134.8(5) . . ?
C38_1 N7_1 N8_1 106.8(6) . . ?
N7_1 N8_1 C34_1 122.4(5) . . ?
C40_1 N8_1 N7_1 109.8(6) . . ?
C40_1 N8_1 C34_1 126.3(6) . . ?
N1_1 C1_1 C2_1 110.7(9) . . ?
N1_1 C1_1 C7_1 120.6(9) . . ?
C2_1 C1_1 C7_1 128.6(9) . . ?
C3_1 C2_1 C1_1 106.3(7) . . ?
N2_1 C3_1 C2_1 106.1(8) . . ?
N2_1 C3_1 C8_1 123.9(8) . . ?
C2_1 C3_1 C8_1 130.0(7) . . ?
N4_1 C4_1 C5_1 104.9(8) . . ?
N4_1 C4_1 C18_1 123.4(8) . . ?
C5_1 C4_1 C18_1 131.6(9) . . ?
C6_1 C5_1 C4_1 107.0(8) . . ?
N3_1 C6_1 C5_1 111.1(8) . . ?
N3_1 C6_1 C19_1 120.1(9) . . ?
C5_1 C6_1 C19_1 128.8(8) . . ?
N2_1 C9_1 C10_1 112.4(6) . . ?
N4_1 C9_1 N2_1 108.9(5) . . ?
N4_1 C9_1 C10_1 118.2(6) . . ?
C11_1 C10_1 C9_1 125.4(5) . . ?
C15_1 C10_1 C9_1 116.1(6) . . ?
C15_1 C10_1 C11_1 118.5(6) . . ?
O1_1 C11_1 C10_1 121.6(6) . . ?
O1_1 C11_1 C12_1 118.8(6) . . ?
C12_1 C11_1 C10_1 119.6(5) . . ?
C11_1 C12_1 C13_1 120.1(6) . . ?
C11_1 C12_1 C20_1 118.6(5) . . ?
C13_1 C12_1 C20_1 121.0(6) . . ?
C14_1 C13_1 C12_1 119.5(6) . . ?
C14_1 C13_1 C26_1 118.5(5) . . ?
C26_1 C13_1 C12_1 121.9(6) . . ?
C13_1 C14_1 C15_1 119.7(5) . . ?
C13_1 C14_1 C29_1 120.7(6) . . ?
C15_1 C14_1 C29_1 119.6(6) . . ?
C10_1 C15_1 C14_1 122.4(6) . . ?
C17_1 C16_1 Zn1_1 115.3(7) . . ?
C21_1 C20_1 C12_1 121.0(6) . . ?
C21_1 C20_1 C25_1 121.7(5) . . ?
C25_1 C20_1 C12_1 117.2(5) . . ?
C20_1 C21_1 C22_1 119.5(6) . . ?
C20_1 C21_1 C30_1 123.6(6) . . ?
C30_1 C21_1 C22_1 116.8(6) . . ?
C23_1 C22_1 C21_1 117.4(6) . . ?
C23_1 C22_1 C33_1 123.7(6) . . ?
C33_1 C22_1 C21_1 118.9(6) . . ?
C24_1 C23_1 C22_1 122.8(6) . . ?
C23_1 C24_1 C25_1 120.7(6) . . ?
C23_1 C24_1 C34_1 115.3(6) . . ?
C25_1 C24_1 C34_1 124.0(6) . . ?
O2_1 C25_1 C20_1 120.3(6) . . ?
O2_1 C25_1 C24_1 122.3(6) . . ?
C20_1 C25_1 C24_1 117.4(5) . . ?
C27_1 C26_1 C13_1 120.4(6) . . ?
C26_1 C27_1 C28_1 120.3(6) . . ?
C29_1 C28_1 C27_1 121.9(5) . . ?
C28_1 C29_1 C14_1 118.2(6) . . ?
C31_1 C30_1 C21_1 121.0(7) . . ?
C30_1 C31_1 C32_1 121.9(8) . . ?
C33_1 C32_1 C31_1 119.6(7) . . ?
C32_1 C33_1 C22_1 121.7(7) . . ?
N5_1 C34_1 C24_1 117.4(6) . . ?
N8_1 C34_1 N5_1 110.5(6) . . ?
N8_1 C34_1 C24_1 110.6(5) . . ?
N5_1 C35_1 C41_1 125.2(11) . . ?
C36_1 C35_1 N5_1 108.0(11) . . ?
C36_1 C35_1 C41_1 126.7(10) . . ?
C35_1 C36_1 C37_1 105.3(9) . . ?
N6_1 C37_1 C36_1 111.2(11) . . ?
N6_1 C37_1 C42_1 117.6(12) . . ?
C36_1 C37_1 C42_1 131.2(10) . . ?
N7_1 C38_1 C39_1 111.4(6) . . ?
N7_1 C38_1 C45_1 119.5(8) . . ?
C39_1 C38_1 C45_1 129.0(8) . . ?
C38_1 C39_1 C40_1 104.5(6) . . ?
N8_1 C40_1 C39_1 107.4(6) . . ?
N8_1 C40_1 C46_1 123.7(8) . . ?
C39_1 C40_1 C46_1 128.9(8) . . ?
C44_1 C43_1 Zn2_1 112.2(7) . . ?
Cl1_3 C1_3 Cl2_3 110.0(4) . . ?
Cl2_4 C1_4 Cl1_4 110.2(5) . . ?
Cl1_5 C1_5 Cl2_5 114.5(7) . . ?
Cl1_6 C1_6 Cl2_6 112.5(7) . . ?
Cl1_7 C1_7 Cl2_7 110.4(8) . . ?

loop_
_geom_bond_atom_site_label_1
_geom_bond_atom_site_label_2
_geom_bond_distance
_geom_bond_site_symmetry_2
_geom_bond_publ_flag
Zn1_1 O1_1 1.920(4) . ?
Zn1_1 N1_1 2.145(6) . ?
Zn1_1 N3_1 2.086(8) . ?
Zn1_1 C16_1 2.009(9) . ?
Zn2_1 O2_1 1.942(4) . ?
Zn2_1 N6_1 2.093(8) . ?
Zn2_1 N7_1 2.093(6) . ?
Zn2_1 C43_1 2.001(9) . ?
O1_1 C11_1 1.331(7) . ?
O2_1 C25_1 1.297(8) . ?
N1_1 N2_1 1.370(10) . ?
N1_1 C1_1 1.301(10) . ?
N2_1 C3_1 1.348(9) . ?
N2_1 C9_1 1.457(10) . ?
N3_1 N4_1 1.371(8) . ?
N3_1 C6_1 1.340(11) . ?
N4_1 C4_1 1.381(11) . ?
N4_1 C9_1 1.456(9) . ?
N5_1 N6_1 1.374(11) . ?
N5_1 C34_1 1.473(10) . ?
N5_1 C35_1 1.347(12) . ?
N6_1 C37_1 1.337(12) . ?
N7_1 N8_1 1.351(8) . ?
N7_1 C38_1 1.304(10) . ?
N8_1 C34_1 1.457(9) . ?
N8_1 C40_1 1.341(9) . ?
C1_1 C2_1 1.396(14) . ?
C1_1 C7_1 1.505(16) . ?
C2_1 C3_1 1.366(14) . ?
C3_1 C8_1 1.474(14) . ?
C4_1 C5_1 1.398(13) . ?
C4_1 C18_1 1.485(14) . ?
C5_1 C6_1 1.384(15) . ?
C6_1 C19_1 1.475(12) . ?
C9_1 C10_1 1.506(9) . ?
C10_1 C11_1 1.447(9) . ?
C10_1 C15_1 1.394(9) . ?
C11_1 C12_1 1.392(10) . ?
C12_1 C13_1 1.452(7) . ?
C12_1 C20_1 1.480(8) . ?
C13_1 C14_1 1.390(9) . ?
C13_1 C26_1 1.415(9) . ?
C14_1 C15_1 1.398(10) . ?
C14_1 C29_1 1.433(8) . ?
C16_1 C17_1 1.46(2) . ?
C20_1 C21_1 1.407(9) . ?
C20_1 C25_1 1.411(9) . ?
C21_1 C22_1 1.445(9) . ?
C21_1 C30_1 1.434(9) . ?
C22_1 C23_1 1.415(10) . ?
C22_1 C33_1 1.424(10) . ?
C23_1 C24_1 1.355(10) . ?
C24_1 C25_1 1.444(9) . ?
C24_1 C34_1 1.540(9) . ?
C26_1 C27_1 1.368(9) . ?
C27_1 C28_1 1.388(10) . ?
C28_1 C29_1 1.358(11) . ?
C30_1 C31_1 1.348(11) . ?
C31_1 C32_1 1.406(13) . ?
C32_1 C33_1 1.339(13) . ?
C35_1 C36_1 1.342(18) . ?
C35_1 C41_1 1.447(18) . ?
C36_1 C37_1 1.41(2) . ?
C37_1 C42_1 1.527(19) . ?
C38_1 C39_1 1.374(11) . ?
C38_1 C45_1 1.521(11) . ?
C39_1 C40_1 1.384(11) . ?
C40_1 C46_1 1.496(10) . ?
C43_1 C44_1 1.435(17) . ?
Cl1_3 C1_3 1.751(9) . ?
Cl2_3 C1_3 1.785(9) . ?
Cl1_4 C1_4 1.767(9) . ?
Cl2_4 C1_4 1.754(10) . ?
Cl1_5 C1_5 1.706(9) . ?
Cl2_5 C1_5 1.716(9) . ?
Cl1_6 C1_6 1.740(10) . ?
Cl2_6 C1_6 1.742(10) . ?
Cl1_7 C1_7 1.744(11) . ?
Cl2_7 C1_7 1.762(11) . ?
